data_4036806
loop_
_publ_author_name
'Hua, Guoxiong'
'Du, Junyi'
'Cordes, David B.'
'Slawin, Alexandra M. Z.'
'Woollins, J. Derek'

_publ_section_title
;
 One-Pot Three-Component Condensation Synthesis and Structural Features of
 Organophosphorus-Sulfur Macrocycles.
;
_journal_issue 10
_journal_name_full 'The Journal of organic chemistry'
_journal_page_first 4210
_journal_page_last 4225
_journal_paper_doi 10.1021/acs.joc.6b00573
_journal_volume 81
_journal_year 2016
_chemical_formula_moiety 'C36 H34 Fe2 P2 S6'
_chemical_formula_sum 'C36 H34 Fe2 P2 S6'
_chemical_formula_weight 832.67
_space_group_IT_number 14
_space_group_name_Hall '-P 2yn'
_space_group_name_H-M_alt 'P 1 21/n 1'
_symmetry_cell_setting monoclinic
_symmetry_Int_Tables_number 14
_symmetry_space_group_name_Hall '-P 2yn'
_symmetry_space_group_name_H-M 'P 1 21/n 1'
_atom_sites_solution_hydrogens geom
_atom_sites_solution_primary direct
_atom_sites_solution_secondary difmap
_cell_angle_alpha 90.0000
_cell_angle_beta 92.82(2)
_cell_angle_gamma 90.0000
_cell_formula_units_Z 2
_cell_length_a 7.515(6)
_cell_length_b 22.102(13)
_cell_length_c 10.965(8)
_cell_measurement_reflns_used 6756
_cell_measurement_temperature 125
_cell_measurement_theta_max 29.13
_cell_measurement_theta_min 1.84
_cell_volume 1819(2)
_computing_cell_refinement 'CrystalClear-SM Expert 2.0 r5'
_computing_data_collection 'CrystalClear-SM Expert 2.0 r5 (Rigaku, 2010)'
_computing_data_reduction 'CrystalClear-SM Expert 2.0 r5'
_computing_molecular_graphics 'CrystalStructure 4.0'
_computing_publication_material 'CrystalStructure 4.0 (Rigaku, 2010)'
_computing_structure_refinement 'SHELXL97 (Sheldrick, 2008)'
_computing_structure_solution 'SHELXS97 (Sheldrick, 2008)'
_diffrn_ambient_temperature 125
_diffrn_detector_area_resol_mean 29.257
_diffrn_measured_fraction_theta_full 0.997
_diffrn_measured_fraction_theta_max 0.997
_diffrn_measurement_device_type 'Rigaku Saturn70'
_diffrn_measurement_method \w
_diffrn_radiation_type 'Mo K\a'
_diffrn_radiation_wavelength 0.71075
_diffrn_reflns_av_R_equivalents 0.0988
_diffrn_reflns_limit_h_max 8
_diffrn_reflns_limit_h_min -8
_diffrn_reflns_limit_k_max 26
_diffrn_reflns_limit_k_min -24
_diffrn_reflns_limit_l_max 13
_diffrn_reflns_limit_l_min -11
_diffrn_reflns_number 13579
_diffrn_reflns_theta_full 25.00
_diffrn_reflns_theta_max 25.00
_diffrn_standards_number 0
_exptl_absorpt_coefficient_mu 1.256
_exptl_absorpt_correction_T_max 0.963
_exptl_absorpt_correction_T_min 0.666
_exptl_absorpt_correction_type multi-scan
_exptl_absorpt_process_details 'REQAB (Rigaku, 1998)'
_exptl_crystal_colour yellow
_exptl_crystal_density_diffrn 1.520
_exptl_crystal_density_method 'not measured'
_exptl_crystal_description platelet
_exptl_crystal_F_000 856.00
_exptl_crystal_size_max 0.120
_exptl_crystal_size_mid 0.060
_exptl_crystal_size_min 0.030
_refine_diff_density_max 0.640
_refine_diff_density_min -0.550
_refine_ls_extinction_method none
_refine_ls_goodness_of_fit_ref 1.239
_refine_ls_hydrogen_treatment constr
_refine_ls_number_parameters 208
_refine_ls_number_reflns 3191
_refine_ls_number_restraints 0
_refine_ls_R_factor_gt 0.0934
_refine_ls_shift/su_max 0.000
_refine_ls_structure_factor_coef Fsqd
_refine_ls_weighting_details 'w = 1/[\s^2^(Fo^2^)+(0.0000P)^2^+11.8793P] where P=(Fo^2^+2Fc^2^)/3'
_refine_ls_weighting_scheme calc
_refine_ls_wR_factor_ref 0.1715
_reflns_number_gt 2631
_reflns_number_total 3192
_reflns_threshold_expression F^2^>2.0\s(F^2^)
_cod_data_source_file 22.cif
_cod_data_source_block HW328-3-1-AAA
_cod_database_code 4036806

loop_
_symmetry_equiv_pos_site_id
_symmetry_equiv_pos_as_xyz
1 +X,+Y,+Z
2 1/2-X,1/2+Y,1/2-Z
3 -X,-Y,-Z
4 1/2+X,1/2-Y,1/2+Z

loop_
_atom_site_label
_atom_site_type_symbol
_atom_site_fract_x
_atom_site_fract_y
_atom_site_fract_z
_atom_site_U_iso_or_equiv
_atom_site_adp_type
_atom_site_occupancy
_atom_site_symmetry_multiplicity
_atom_site_calc_flag
_atom_site_refinement_flags
Fe1 Fe 0.89384(16) 0.33914(6) 0.53545(11) 0.0441(4) Uani 1.0 4 d .
S1 S 1.0345(3) 0.46520(9) 0.78746(19) 0.0383(6) Uani 1.0 4 d .
S2 S 0.9042(3) 0.36698(10) 0.99903(19) 0.0423(6) Uani 1.0 4 d .
S3 S 1.2396(4) 0.32844(11) 0.8346(3) 0.0524(7) Uani 1.0 4 d .
P1 P 1.0150(3) 0.37272(10) 0.8270(2) 0.0367(6) Uani 1.0 4 d .
C1 C 1.2143(11) 0.4829(4) 0.9031(8) 0.043(2) Uani 1.0 4 d .
C2 C 1.3473(10) 0.5274(4) 0.8540(8) 0.0350(19) Uani 1.0 4 d .
C3 C 1.4320(12) 0.5135(4) 0.7460(9) 0.050(3) Uani 1.0 4 d .
C4 C 1.5607(12) 0.5497(4) 0.7007(8) 0.052(3) Uani 1.0 4 d .
C5 C 1.6061(12) 0.6034(4) 0.7594(8) 0.047(3) Uani 1.0 4 d .
C6 C 0.6836(10) 0.4017(4) 0.9658(7) 0.041(2) Uani 1.0 4 d .
C7 C 0.6022(10) 0.4198(4) 1.0839(7) 0.0339(19) Uani 1.0 4 d .
C8 C 0.4746(11) 0.3820(4) 1.1324(8) 0.041(2) Uani 1.0 4 d .
C9 C 0.8497(11) 0.3480(4) 0.7165(7) 0.0349(19) Uani 1.0 4 d .
C10 C 0.8292(14) 0.2860(4) 0.6801(9) 0.056(3) Uani 1.0 4 d .
C11 C 0.6927(15) 0.2822(6) 0.5868(10) 0.071(4) Uani 1.0 4 d .
C12 C 0.6219(12) 0.3411(6) 0.5638(9) 0.062(3) Uani 1.0 4 d .
C13 C 0.7192(11) 0.3817(5) 0.6426(8) 0.044(3) Uani 1.0 4 d .
C14 C 1.1429(12) 0.3723(5) 0.5078(8) 0.049(3) Uani 1.0 4 d .
C15 C 1.1320(14) 0.3099(5) 0.4716(10) 0.058(3) Uani 1.0 4 d .
C16 C 0.9974(17) 0.3074(6) 0.3787(11) 0.078(5) Uani 1.0 4 d .
C17 C 0.9257(15) 0.3639(8) 0.3594(10) 0.080(4) Uani 1.0 4 d .
C18 C 1.0140(13) 0.4037(5) 0.4356(9) 0.053(3) Uani 1.0 4 d .
H1A H 1.1617 0.5004 0.9763 0.0514 Uiso 1.0 4 calc R
H1B H 1.2769 0.4452 0.9280 0.0514 Uiso 1.0 4 calc R
H3 H 1.3988 0.4776 0.7030 0.0598 Uiso 1.0 4 calc R
H4 H 1.6186 0.5382 0.6292 0.0618 Uiso 1.0 4 calc R
H5 H 1.6910 0.6299 0.7266 0.0567 Uiso 1.0 4 calc R
H6A H 0.6964 0.4378 0.9135 0.0489 Uiso 1.0 4 calc R
H6B H 0.6046 0.3725 0.9211 0.0489 Uiso 1.0 4 calc R
H8 H 0.4421 0.3456 1.0910 0.0494 Uiso 1.0 4 calc R
H10 H 0.9012 0.2512 0.7138 0.0670 Uiso 1.0 4 calc R
H11 H 0.6535 0.2444 0.5432 0.0856 Uiso 1.0 4 calc R
H12 H 0.5246 0.3521 0.5023 0.0747 Uiso 1.0 4 calc R
H13 H 0.7002 0.4265 0.6464 0.0524 Uiso 1.0 4 calc R
H14 H 1.2279 0.3901 0.5710 0.0586 Uiso 1.0 4 calc R
H15 H 1.2075 0.2756 0.5039 0.0698 Uiso 1.0 4 calc R
H16 H 0.9574 0.2698 0.3345 0.0937 Uiso 1.0 4 calc R
H17 H 0.8276 0.3743 0.2981 0.0960 Uiso 1.0 4 calc R
H18 H 0.9904 0.4482 0.4397 0.0640 Uiso 1.0 4 calc R

loop_
_atom_site_aniso_label
_atom_site_aniso_U_11
_atom_site_aniso_U_22
_atom_site_aniso_U_33
_atom_site_aniso_U_12
_atom_site_aniso_U_13
_atom_site_aniso_U_23
Fe1 0.0392(7) 0.0571(9) 0.0377(7) -0.0132(6) 0.0192(6) -0.0123(7)
S1 0.0402(12) 0.0326(12) 0.0430(13) -0.0051(9) 0.0099(10) 0.0033(10)
S2 0.0533(13) 0.0415(13) 0.0334(12) 0.0016(11) 0.0154(10) 0.0051(10)
S3 0.0560(15) 0.0526(15) 0.0496(15) 0.0149(12) 0.0125(12) 0.0019(12)
P1 0.0417(12) 0.0323(12) 0.0376(12) -0.0005(10) 0.0159(10) 0.0024(10)
C1 0.041(5) 0.050(6) 0.040(5) -0.009(4) 0.015(4) 0.002(5)
C2 0.031(4) 0.036(5) 0.039(5) -0.003(4) 0.012(4) 0.004(4)
C3 0.048(6) 0.046(6) 0.058(6) -0.011(5) 0.024(5) -0.012(5)
C4 0.056(6) 0.054(6) 0.048(6) -0.012(5) 0.035(5) -0.013(5)
C5 0.049(6) 0.047(6) 0.048(6) -0.015(5) 0.020(5) -0.001(5)
C6 0.032(5) 0.062(6) 0.030(5) -0.013(4) 0.009(4) 0.002(4)
C7 0.031(4) 0.042(5) 0.029(5) -0.003(4) 0.008(4) -0.001(4)
C8 0.048(5) 0.040(5) 0.037(5) -0.017(4) 0.010(4) -0.002(4)
C9 0.044(5) 0.037(5) 0.025(4) -0.009(4) 0.017(4) -0.008(4)
C10 0.074(7) 0.043(6) 0.054(6) -0.022(5) 0.043(6) -0.019(5)
C11 0.067(7) 0.090(9) 0.060(7) -0.047(7) 0.042(6) -0.043(7)
C12 0.037(6) 0.109(10) 0.042(6) -0.017(6) 0.014(5) -0.021(6)
C13 0.036(5) 0.058(6) 0.038(5) -0.005(5) 0.022(4) -0.012(5)
C14 0.039(5) 0.069(7) 0.041(6) -0.022(5) 0.021(5) -0.012(5)
C15 0.055(7) 0.058(7) 0.065(7) 0.006(5) 0.039(6) 0.008(6)
C16 0.083(9) 0.088(9) 0.069(8) -0.057(8) 0.062(8) -0.053(7)
C17 0.048(7) 0.154(14) 0.039(7) 0.002(8) 0.013(5) 0.015(8)
C18 0.054(6) 0.062(7) 0.046(6) -0.002(6) 0.022(5) 0.006(5)

loop_
_atom_type_symbol
_atom_type_description
_atom_type_scat_dispersion_real
_atom_type_scat_dispersion_imag
_atom_type_scat_source
C C 0.0033 0.0016
;
International Tables for Crystallography
(1992, Vol. C, Tables 4.2.6.8 and 6.1.1.4)
;
H H 0.0000 0.0000
;
International Tables for Crystallography
(1992, Vol. C, Table 6.1.1.4)
;
Fe Fe 0.3463 0.8444
;
International Tables for Crystallography
(1992, Vol. C, Tables 4.2.6.8 and 6.1.1.4)
;
P P 0.1023 0.0942
;
International Tables for Crystallography
(1992, Vol. C, Tables 4.2.6.8 and 6.1.1.4)
;
S S 0.1246 0.1234
;
International Tables for Crystallography
(1992, Vol. C, Tables 4.2.6.8 and 6.1.1.4)
;

loop_
_geom_angle_atom_site_label_1
_geom_angle_atom_site_label_2
_geom_angle_atom_site_label_3
_geom_angle
_geom_angle_publ_flag
_geom_angle_site_symmetry_1
_geom_angle_site_symmetry_3
C9 Fe1 C10 41.0(4) yes . .
C9 Fe1 C11 68.7(4) yes . .
C9 Fe1 C12 69.2(4) yes . .
C9 Fe1 C13 41.7(4) yes . .
C9 Fe1 C14 107.7(4) yes . .
C9 Fe1 C15 123.2(4) yes . .
C9 Fe1 C16 159.8(5) yes . .
C9 Fe1 C17 158.7(5) yes . .
C9 Fe1 C18 123.6(4) yes . .
C10 Fe1 C11 40.2(4) yes . .
C10 Fe1 C12 68.0(5) yes . .
C10 Fe1 C13 68.6(4) yes . .
C10 Fe1 C14 124.9(4) yes . .
C10 Fe1 C15 109.0(4) yes . .
C10 Fe1 C16 124.6(5) yes . .
C10 Fe1 C17 158.8(5) yes . .
C10 Fe1 C18 160.9(4) yes . .
C11 Fe1 C12 40.1(5) yes . .
C11 Fe1 C13 67.8(5) yes . .
C11 Fe1 C14 161.0(5) yes . .
C11 Fe1 C15 124.2(5) yes . .
C11 Fe1 C16 109.5(5) yes . .
C11 Fe1 C17 123.0(5) yes . .
C11 Fe1 C18 157.3(4) yes . .
C12 Fe1 C13 40.4(4) yes . .
C12 Fe1 C14 157.8(5) yes . .
C12 Fe1 C15 159.0(5) yes . .
C12 Fe1 C16 123.3(5) yes . .
C12 Fe1 C17 107.4(4) yes . .
C12 Fe1 C18 122.0(5) yes . .
C13 Fe1 C14 122.7(4) yes . .
C13 Fe1 C15 159.8(4) yes . .
C13 Fe1 C16 157.9(5) yes . .
C13 Fe1 C17 122.2(5) yes . .
C13 Fe1 C18 107.6(4) yes . .
C14 Fe1 C15 41.0(4) yes . .
C14 Fe1 C16 67.0(5) yes . .
C14 Fe1 C17 67.1(4) yes . .
C14 Fe1 C18 40.2(4) yes . .
C15 Fe1 C16 39.9(5) yes . .
C15 Fe1 C17 67.4(5) yes . .
C15 Fe1 C18 67.8(4) yes . .
C16 Fe1 C17 39.3(6) yes . .
C16 Fe1 C18 65.9(5) yes . .
C17 Fe1 C18 39.2(5) yes . .
P1 S1 C1 97.0(3) yes . .
P1 S2 C6 100.9(3) yes . .
S1 P1 S2 106.19(13) yes . .
S1 P1 S3 115.44(15) yes . .
S1 P1 C9 102.3(3) yes . .
S2 P1 S3 108.14(14) yes . .
S2 P1 C9 107.3(3) yes . .
S3 P1 C9 116.7(3) yes . .
S1 C1 C2 111.4(6) yes . .
C1 C2 C3 119.3(7) yes . .
C1 C2 C7 122.4(7) yes . 3_767
C3 C2 C7 118.1(8) yes . 3_767
C2 C3 C4 122.3(8) yes . .
C3 C4 C5 119.7(9) yes . .
C4 C5 C8 119.0(8) yes . 3_767
S2 C6 C7 109.7(5) yes . .
C2 C7 C6 121.8(7) yes 3_767 .
C2 C7 C8 119.3(8) yes 3_767 .
C6 C7 C8 118.9(7) yes . .
C5 C8 C7 121.5(8) yes 3_767 .
Fe1 C9 P1 123.5(5) yes . .
Fe1 C9 C10 69.9(5) yes . .
Fe1 C9 C13 69.0(5) yes . .
P1 C9 C10 123.1(7) yes . .
P1 C9 C13 130.9(7) yes . .
C10 C9 C13 106.0(7) yes . .
Fe1 C10 C9 69.0(5) yes . .
Fe1 C10 C11 70.5(6) yes . .
C9 C10 C11 108.8(9) yes . .
Fe1 C11 C10 69.3(6) yes . .
Fe1 C11 C12 70.6(7) yes . .
C10 C11 C12 109.0(10) yes . .
Fe1 C12 C11 69.3(6) yes . .
Fe1 C12 C13 68.0(5) yes . .
C11 C12 C13 107.0(9) yes . .
Fe1 C13 C9 69.3(5) yes . .
Fe1 C13 C12 71.6(6) yes . .
C9 C13 C12 109.2(9) yes . .
Fe1 C14 C15 69.9(6) yes . .
Fe1 C14 C18 69.5(6) yes . .
C15 C14 C18 106.9(8) yes . .
Fe1 C15 C14 69.1(6) yes . .
Fe1 C15 C16 69.5(7) yes . .
C14 C15 C16 105.5(9) yes . .
Fe1 C16 C15 70.5(7) yes . .
Fe1 C16 C17 69.8(7) yes . .
C15 C16 C17 109.9(11) yes . .
Fe1 C17 C16 70.9(8) yes . .
Fe1 C17 C18 70.7(7) yes . .
C16 C17 C18 108.5(10) yes . .
Fe1 C18 C14 70.3(6) yes . .
Fe1 C18 C17 70.2(7) yes . .
C14 C18 C17 109.1(10) yes . .

loop_
_geom_bond_atom_site_label_1
_geom_bond_atom_site_label_2
_geom_bond_distance
_geom_bond_publ_flag
_geom_bond_site_symmetry_2
Fe1 C9 2.038(8) yes .
Fe1 C10 2.051(10) yes .
Fe1 C11 2.066(12) yes .
Fe1 C12 2.083(10) yes .
Fe1 C13 2.035(9) yes .
Fe1 C14 2.047(9) yes .
Fe1 C15 2.058(11) yes .
Fe1 C16 2.045(13) yes .
Fe1 C17 2.031(12) yes .
Fe1 C18 2.037(11) yes .
S1 P1 2.096(4) yes .
S1 C1 1.849(9) yes .
S2 P1 2.103(4) yes .
S2 C6 1.847(8) yes .
S3 P1 1.949(4) yes .
P1 C9 1.778(8) yes .
C1 C2 1.519(12) yes .
C2 C3 1.406(13) yes .
C2 C7 1.395(11) yes 3_767
C3 C4 1.368(13) yes .
C4 C5 1.384(13) yes .
C5 C8 1.396(12) yes 3_767
C6 C7 1.513(11) yes .
C7 C8 1.396(12) yes .
C9 C10 1.433(12) yes .
C9 C13 1.448(12) yes .
C10 C11 1.415(15) yes .
C11 C12 1.424(17) yes .
C12 C13 1.422(14) yes .
C14 C15 1.438(14) yes .
C14 C18 1.404(13) yes .
C15 C16 1.400(16) yes .
C16 C17 1.37(2) yes .
C17 C18 1.363(17) yes .
